data_1556993
loop_
_publ_author_name
'Lee, Jiyoun'
'Ko, Donguk'
'Park, Hyunju'
'Yoo, Eun Jeong'

_publ_section_title
;
 Direct cyclopropanation of activated N-heteroarenes <i>via</i> site- and
 stereoselective dearomative reactions.
;
_journal_issue 6
_journal_name_full 'Chemical science'
_journal_page_first 1672
_journal_page_last 1676
_journal_paper_doi 10.1039/c9sc06369b
_journal_volume 11
_journal_year 2020
_chemical_formula_moiety 'C26 H24 N2 O2 S'
_chemical_formula_sum 'C26 H24 N2 O2 S'
_chemical_formula_weight 428.53
_space_group_crystal_system triclinic
_space_group_IT_number 2
_space_group_name_Hall '-P 1'
_space_group_name_H-M_alt 'P -1'
_atom_sites_solution_hydrogens geom
_audit_creation_method SHELXL-2014/7
_audit_update_record
;
2019-07-31 deposited with the CCDC.	2020-01-02 downloaded from the CCDC.
;
_cell_angle_alpha 69.374(3)
_cell_angle_beta 76.912(3)
_cell_angle_gamma 65.303(3)
_cell_formula_units_Z 2
_cell_length_a 10.6565(7)
_cell_length_b 11.1408(9)
_cell_length_c 12.3000(10)
_cell_measurement_reflns_used 7518
_cell_measurement_temperature 223(2)
_cell_measurement_theta_max 28.10
_cell_measurement_theta_min 2.32
_cell_volume 1236.26(17)
_computing_cell_refinement 'Bruker SAINT'
_computing_data_collection 'Bruker APEX2'
_computing_data_reduction 'Bruker SAINT'
_computing_molecular_graphics 'Bruker SHELXTL'
_computing_publication_material 'Bruker SHELXTL'
_computing_structure_refinement 'SHELXL-2014/7 (Sheldrick, 2014)'
_computing_structure_solution 'Bruker SHELXTL'
_diffrn_ambient_temperature 223(2)
_diffrn_measured_fraction_theta_full 1.000
_diffrn_measured_fraction_theta_max 0.994
_diffrn_measurement_device_type 'PHOTON 100 CMOS'
_diffrn_measurement_method '\f and \w scans'
_diffrn_radiation_type MoK\a
_diffrn_radiation_wavelength 0.71073
_diffrn_reflns_av_R_equivalents 0.0722
_diffrn_reflns_av_unetI/netI 0.0539
_diffrn_reflns_Laue_measured_fraction_full 1.000
_diffrn_reflns_Laue_measured_fraction_max 0.994
_diffrn_reflns_limit_h_max 14
_diffrn_reflns_limit_h_min -14
_diffrn_reflns_limit_k_max 14
_diffrn_reflns_limit_k_min -14
_diffrn_reflns_limit_l_max 16
_diffrn_reflns_limit_l_min -16
_diffrn_reflns_number 35044
_diffrn_reflns_point_group_measured_fraction_full 1.000
_diffrn_reflns_point_group_measured_fraction_max 0.994
_diffrn_reflns_theta_full 25.242
_diffrn_reflns_theta_max 28.357
_diffrn_reflns_theta_min 2.103
_exptl_absorpt_coefficient_mu 0.154
_exptl_absorpt_correction_T_max 0.7457
_exptl_absorpt_correction_T_min 0.5829
_exptl_absorpt_correction_type multi-scan
_exptl_absorpt_process_details 'Bruker SADABS'
_exptl_crystal_colour colourless
_exptl_crystal_density_diffrn 1.151
_exptl_crystal_description Block
_exptl_crystal_F_000 452
_exptl_crystal_size_max 0.220
_exptl_crystal_size_mid 0.150
_exptl_crystal_size_min 0.080
_platon_squeeze_details
;
;
_refine_diff_density_max 0.316
_refine_diff_density_min -0.255
_refine_diff_density_rms 0.046
_refine_ls_extinction_method none
_refine_ls_goodness_of_fit_ref 1.077
_refine_ls_hydrogen_treatment constr
_refine_ls_matrix_type full
_refine_ls_number_parameters 281
_refine_ls_number_reflns 6146
_refine_ls_number_restraints 0
_refine_ls_restrained_S_all 1.077
_refine_ls_R_factor_all 0.0782
_refine_ls_R_factor_gt 0.0504
_refine_ls_shift/su_max 0.000
_refine_ls_shift/su_mean 0.000
_refine_ls_structure_factor_coef Fsqd
_refine_ls_weighting_details 'w=1/[\s^2^(Fo^2^)+(0.0623P)^2^+0.1092P] where P=(Fo^2^+2Fc^2^)/3'
_refine_ls_weighting_scheme calc
_refine_ls_wR_factor_gt 0.1262
_refine_ls_wR_factor_ref 0.1367
_reflns_Friedel_coverage 0.000
_reflns_number_gt 4265
_reflns_number_total 6146
_reflns_threshold_expression 'I > 2\s(I)'
_cod_data_source_file c9sc06369b2.cif
_cod_data_source_block No1_sqd
_cod_depositor_comments
;
The following automatic conversions were performed:

data item '_exptl_absorpt_correction_type' value 'Multi-scan' was
changed to 'multi-scan' in accordance with the
/home/data/users/saulius/crontab/automatic-downloads/rss-feeds/RSC/lib/dictionaries/cif_core.dic
dictionary named 'cif_core.dic' version 2.4.2 last updated on
2011-04-26.

Automatic conversion script
Id: cif_fix_values 7556 2019-12-06 15:28:31Z antanas 

 Adding full bibliography for 1556993--1556994.cif.

 Adding full bibliography for 1556993--1556994.cif.
;
_cod_database_code 1556993
_shelx_shelxl_version_number 2014/7
_shelx_space_group_comment
; 
The symmetry employed for this shelxl refinement is uniquely defined 
by the following loop, which should always be used as a source of 
symmetry information in preference to the above space-group names. 
They are only intended as comments. 
;
_shelx_estimated_absorpt_t_min 0.967
_shelx_estimated_absorpt_t_max 0.988
_platon_squeeze_void_probe_radius 1.20

loop_
_space_group_symop_operation_xyz
'x, y, z'
'-x, -y, -z'

loop_
_atom_site_label
_atom_site_type_symbol
_atom_site_fract_x
_atom_site_fract_y
_atom_site_fract_z
_atom_site_U_iso_or_equiv
_atom_site_adp_type
_atom_site_occupancy
_atom_site_site_symmetry_order
_atom_site_calc_flag
_atom_site_refinement_flags_posn
_atom_site_refinement_flags_adp
C1 C 0.22436(17) 0.30283(17) 0.36964(17) 0.0421(4) Uani 1 1 d . .
H1A H 0.1893 0.3582 0.4244 0.051 Uiso 1 1 calc R U
H1B H 0.2159 0.3657 0.2901 0.051 Uiso 1 1 calc R U
N1 N 0.14333(14) 0.21575(14) 0.39134(14) 0.0419(4) Uani 1 1 d . .
C2 C 0.21442(17) 0.07932(16) 0.38272(15) 0.0376(4) Uani 1 1 d . .
H2 H 0.1668 0.0183 0.4100 0.045 Uiso 1 1 calc R U
C3 C 0.34592(16) 0.03360(15) 0.33758(14) 0.0325(3) Uani 1 1 d . .
N2 N 0.42460(13) 0.11935(13) 0.30906(11) 0.0303(3) Uani 1 1 d . .
C4 C 0.46572(16) 0.17415(15) 0.18998(13) 0.0319(3) Uani 1 1 d . .
C5 C 0.44603(18) 0.13430(17) 0.10179(15) 0.0411(4) Uani 1 1 d . .
H5 H 0.4002 0.0726 0.1203 0.049 Uiso 1 1 calc R U
C6 C 0.4934(2) 0.1847(2) -0.01300(16) 0.0540(5) Uani 1 1 d . .
H6 H 0.4796 0.1568 -0.0717 0.065 Uiso 1 1 calc R U
C7 C 0.5603(2) 0.2752(2) -0.04153(17) 0.0593(5) Uani 1 1 d . .
H7 H 0.5939 0.3080 -0.1192 0.071 Uiso 1 1 calc R U
C8 C 0.5777(2) 0.31757(19) 0.04515(16) 0.0498(5) Uani 1 1 d . .
H8 H 0.6225 0.3804 0.0252 0.060 Uiso 1 1 calc R U
C9 C 0.53057(17) 0.26966(16) 0.16096(14) 0.0365(4) Uani 1 1 d . .
C10 C 0.54680(17) 0.31931(17) 0.25154(15) 0.0382(4) Uani 1 1 d . .
H10 H 0.5585 0.4093 0.2237 0.046 Uiso 1 1 calc R U
C11 C 0.46530(17) 0.29003(17) 0.36835(14) 0.0364(4) Uani 1 1 d . .
H11 H 0.4290 0.3633 0.4077 0.044 Uiso 1 1 calc R U
C12 C 0.37554(16) 0.20939(16) 0.38562(14) 0.0330(3) Uani 1 1 d . .
H12 H 0.3797 0.1491 0.4672 0.040 Uiso 1 1 calc R U
C13 C 0.61871(18) 0.2171(2) 0.35836(15) 0.0446(4) Uani 1 1 d . .
H13A H 0.6552 0.1187 0.3637 0.054 Uiso 1 1 calc R U
H13B H 0.6741 0.2442 0.3921 0.054 Uiso 1 1 calc R U
S1 S -0.00880(4) 0.25520(4) 0.46758(4) 0.04272(15) Uani 1 1 d . .
O1 O -0.07278(12) 0.17024(13) 0.45663(12) 0.0492(3) Uani 1 1 d . .
O2 O -0.07374(13) 0.40254(12) 0.42935(13) 0.0560(4) Uani 1 1 d . .
C14 C 0.02426(17) 0.20620(17) 0.61376(17) 0.0436(4) Uani 1 1 d . .
C15 C 0.07282(19) 0.06698(19) 0.67625(18) 0.0508(5) Uani 1 1 d . .
H15 H 0.0809 -0.0003 0.6430 0.061 Uiso 1 1 calc R U
C16 C 0.1092(2) 0.0289(2) 0.7884(2) 0.0601(5) Uani 1 1 d . .
H16 H 0.1430 -0.0652 0.8306 0.072 Uiso 1 1 calc R U
C17 C 0.0969(2) 0.1264(2) 0.8397(2) 0.0599(5) Uani 1 1 d . .
C18 C 0.0437(2) 0.2641(2) 0.7777(2) 0.0647(6) Uani 1 1 d . .
H18 H 0.0304 0.3316 0.8128 0.078 Uiso 1 1 calc R U
C19 C 0.0097(2) 0.3046(2) 0.6651(2) 0.0581(5) Uani 1 1 d . .
H19 H -0.0233 0.3988 0.6232 0.070 Uiso 1 1 calc R U
C20 C 0.1419(3) 0.0825(3) 0.9599(2) 0.0914(8) Uani 1 1 d . .
H20A H 0.2340 0.0834 0.9534 0.137 Uiso 1 1 calc R U
H20B H 0.1435 -0.0100 1.0010 0.137 Uiso 1 1 calc R U
H20C H 0.0772 0.1459 1.0026 0.137 Uiso 1 1 calc R U
C21 C 0.41967(16) -0.11039(15) 0.33250(13) 0.0318(3) Uani 1 1 d . .
C22 C 0.56396(17) -0.17051(16) 0.32439(14) 0.0365(4) Uani 1 1 d . .
H22 H 0.6159 -0.1160 0.3134 0.044 Uiso 1 1 calc R U
C23 C 0.63184(19) -0.30908(18) 0.33231(16) 0.0451(4) Uani 1 1 d . .
H23 H 0.7293 -0.3476 0.3266 0.054 Uiso 1 1 calc R U
C24 C 0.5581(2) -0.39152(18) 0.34854(16) 0.0475(4) Uani 1 1 d . .
H24 H 0.6045 -0.4865 0.3568 0.057 Uiso 1 1 calc R U
C25 C 0.4161(2) -0.33272(18) 0.35243(16) 0.0474(5) Uani 1 1 d . .
H25 H 0.3651 -0.3879 0.3624 0.057 Uiso 1 1 calc R U
C26 C 0.34685(19) -0.19359(17) 0.34195(15) 0.0407(4) Uani 1 1 d . .
H26 H 0.2499 -0.1544 0.3412 0.049 Uiso 1 1 calc R U

loop_
_atom_site_aniso_label
_atom_site_aniso_U_11
_atom_site_aniso_U_22
_atom_site_aniso_U_33
_atom_site_aniso_U_23
_atom_site_aniso_U_13
_atom_site_aniso_U_12
C1 0.0377(9) 0.0279(8) 0.0626(12) -0.0177(8) 0.0028(8) -0.0141(7)
N1 0.0310(7) 0.0261(7) 0.0675(10) -0.0157(7) 0.0023(6) -0.0113(6)
C2 0.0361(9) 0.0235(8) 0.0536(10) -0.0121(7) -0.0047(7) -0.0105(7)
C3 0.0370(8) 0.0256(8) 0.0367(9) -0.0088(7) -0.0052(6) -0.0126(6)
N2 0.0345(7) 0.0260(6) 0.0335(7) -0.0103(5) -0.0027(5) -0.0130(5)
C4 0.0354(8) 0.0237(7) 0.0332(8) -0.0064(6) -0.0068(6) -0.0074(6)
C5 0.0520(10) 0.0305(9) 0.0398(10) -0.0093(7) -0.0151(8) -0.0097(8)
C6 0.0826(15) 0.0413(11) 0.0363(10) -0.0113(8) -0.0164(9) -0.0156(10)
C7 0.0914(16) 0.0481(12) 0.0320(10) -0.0032(9) -0.0021(10) -0.0286(11)
C8 0.0664(12) 0.0398(10) 0.0411(10) -0.0036(8) -0.0033(9) -0.0250(9)
C9 0.0424(9) 0.0277(8) 0.0365(9) -0.0063(7) -0.0059(7) -0.0117(7)
C10 0.0428(9) 0.0345(9) 0.0422(10) -0.0088(7) -0.0033(7) -0.0211(7)
C11 0.0424(9) 0.0348(9) 0.0402(9) -0.0168(7) -0.0018(7) -0.0183(7)
C12 0.0370(8) 0.0287(8) 0.0356(9) -0.0129(7) 0.0005(6) -0.0135(7)
C13 0.0431(10) 0.0489(11) 0.0486(11) -0.0143(9) -0.0106(8) -0.0201(8)
S1 0.0280(2) 0.0274(2) 0.0684(3) -0.0146(2) -0.00168(18) -0.00703(16)
O1 0.0326(6) 0.0426(7) 0.0750(9) -0.0183(6) -0.0053(6) -0.0152(5)
O2 0.0393(7) 0.0290(7) 0.0848(10) -0.0125(7) -0.0041(6) -0.0027(5)
C14 0.0308(8) 0.0328(9) 0.0676(12) -0.0209(9) 0.0032(8) -0.0111(7)
C15 0.0464(10) 0.0359(10) 0.0691(14) -0.0218(9) -0.0015(9) -0.0109(8)
C16 0.0552(12) 0.0474(12) 0.0674(14) -0.0157(10) -0.0055(10) -0.0105(10)
C17 0.0496(11) 0.0711(15) 0.0653(14) -0.0301(12) 0.0033(10) -0.0242(11)
C18 0.0707(14) 0.0616(14) 0.0763(16) -0.0377(13) 0.0046(12) -0.0295(12)
C19 0.0576(12) 0.0361(10) 0.0812(16) -0.0235(10) 0.0031(11) -0.0174(9)
C20 0.0886(19) 0.113(2) 0.0815(19) -0.0388(17) -0.0094(15) -0.0359(18)
C21 0.0399(8) 0.0257(8) 0.0294(8) -0.0083(6) -0.0048(6) -0.0108(7)
C22 0.0388(9) 0.0324(9) 0.0391(9) -0.0125(7) -0.0067(7) -0.0106(7)
C23 0.0475(10) 0.0336(9) 0.0468(10) -0.0138(8) -0.0101(8) -0.0034(8)
C24 0.0662(13) 0.0267(9) 0.0455(10) -0.0133(8) -0.0100(9) -0.0089(8)
C25 0.0678(13) 0.0343(10) 0.0483(11) -0.0156(8) -0.0002(9) -0.0261(9)
C26 0.0446(10) 0.0353(9) 0.0464(10) -0.0162(8) 0.0011(8) -0.0179(8)

loop_
_atom_type_symbol
_atom_type_description
_atom_type_scat_dispersion_real
_atom_type_scat_dispersion_imag
_atom_type_scat_source
C C 0.0033 0.0016 'International Tables Vol C Tables 4.2.6.8 and 6.1.1.4'
H H 0.0000 0.0000 'International Tables Vol C Tables 4.2.6.8 and 6.1.1.4'
N N 0.0061 0.0033 'International Tables Vol C Tables 4.2.6.8 and 6.1.1.4'
O O 0.0106 0.0060 'International Tables Vol C Tables 4.2.6.8 and 6.1.1.4'
S S 0.1246 0.1234 'International Tables Vol C Tables 4.2.6.8 and 6.1.1.4'

loop_
_geom_angle_atom_site_label_1
_geom_angle_atom_site_label_2
_geom_angle_atom_site_label_3
_geom_angle
N1 C1 C12 108.52(12)
N1 C1 H1A 110.0
C12 C1 H1A 110.0
N1 C1 H1B 110.0
C12 C1 H1B 110.0
H1A C1 H1B 108.4
C2 N1 C1 118.39(13)
C2 N1 S1 119.41(11)
C1 N1 S1 118.64(11)
C3 C2 N1 123.01(14)
C3 C2 H2 118.5
N1 C2 H2 118.5
C2 C3 N2 118.97(13)
C2 C3 C21 122.22(13)
N2 C3 C21 118.16(13)
C4 N2 C3 118.67(12)
C4 N2 C12 118.38(12)
C3 N2 C12 110.76(12)
C5 C4 C9 119.25(15)
C5 C4 N2 122.07(14)
C9 C4 N2 118.68(13)
C6 C5 C4 120.65(16)
C6 C5 H5 119.7
C4 C5 H5 119.7
C7 C6 C5 120.37(17)
C7 C6 H6 119.8
C5 C6 H6 119.8
C6 C7 C8 119.34(18)
C6 C7 H7 120.3
C8 C7 H7 120.3
C7 C8 C9 121.66(17)
C7 C8 H8 119.2
C9 C8 H8 119.2
C8 C9 C4 118.68(15)
C8 C9 C10 120.71(15)
C4 C9 C10 120.61(14)
C9 C10 C11 117.76(13)
C9 C10 C13 119.99(14)
C11 C10 C13 59.16(11)
C9 C10 H10 116.0
C11 C10 H10 116.0
C13 C10 H10 116.0
C13 C11 C12 118.41(14)
C13 C11 C10 60.61(11)
C12 C11 C10 117.74(13)
C13 C11 H11 116.2
C12 C11 H11 116.2
C10 C11 H11 116.2
N2 C12 C11 112.79(12)
N2 C12 C1 109.66(13)
C11 C12 C1 112.04(13)
N2 C12 H12 107.4
C11 C12 H12 107.4
C1 C12 H12 107.4
C11 C13 C10 60.23(11)
C11 C13 H13A 117.7
C10 C13 H13A 117.7
C11 C13 H13B 117.7
C10 C13 H13B 117.7
H13A C13 H13B 114.9
O2 S1 O1 120.49(8)
O2 S1 N1 106.24(7)
O1 S1 N1 106.02(7)
O2 S1 C14 107.94(9)
O1 S1 C14 108.81(8)
N1 S1 C14 106.52(8)
C19 C14 C15 119.8(2)
C19 C14 S1 120.54(16)
C15 C14 S1 119.58(14)
C16 C15 C14 119.04(18)
C16 C15 H15 120.5
C14 C15 H15 120.5
C17 C16 C15 121.5(2)
C17 C16 H16 119.2
C15 C16 H16 119.2
C18 C17 C16 118.4(2)
C18 C17 C20 120.9(2)
C16 C17 C20 120.7(2)
C17 C18 C19 121.2(2)
C17 C18 H18 119.4
C19 C18 H18 119.4
C18 C19 C14 120.0(2)
C18 C19 H19 120.0
C14 C19 H19 120.0
C17 C20 H20A 109.5
C17 C20 H20B 109.5
H20A C20 H20B 109.5
C17 C20 H20C 109.5
H20A C20 H20C 109.5
H20B C20 H20C 109.5
C22 C21 C26 117.47(14)
C22 C21 C3 121.28(13)
C26 C21 C3 121.17(14)
C23 C22 C21 121.00(15)
C23 C22 H22 119.5
C21 C22 H22 119.5
C24 C23 C22 120.72(17)
C24 C23 H23 119.6
C22 C23 H23 119.6
C25 C24 C23 118.96(16)
C25 C24 H24 120.5
C23 C24 H24 120.5
C24 C25 C26 120.96(16)
C24 C25 H25 119.5
C26 C25 H25 119.5
C25 C26 C21 120.70(16)
C25 C26 H26 119.7
C21 C26 H26 119.7

loop_
_geom_bond_atom_site_label_1
_geom_bond_atom_site_label_2
_geom_bond_distance
C1 N1 1.4734(19)
C1 C12 1.522(2)
C1 H1A 0.9800
C1 H1B 0.9800
N1 C2 1.418(2)
N1 S1 1.6453(14)
C2 C3 1.335(2)
C2 H2 0.9400
C3 N2 1.4279(18)
C3 C21 1.480(2)
N2 C4 1.419(2)
N2 C12 1.4734(19)
C4 C5 1.392(2)
C4 C9 1.404(2)
C5 C6 1.385(3)
C5 H5 0.9400
C6 C7 1.374(3)
C6 H6 0.9400
C7 C8 1.382(3)
C7 H7 0.9400
C8 C9 1.389(2)
C8 H8 0.9400
C9 C10 1.476(2)
C10 C11 1.506(2)
C10 C13 1.511(2)
C10 H10 0.9900
C11 C13 1.489(2)
C11 C12 1.503(2)
C11 H11 0.9900
C12 H12 0.9900
C13 H13A 0.9800
C13 H13B 0.9800
S1 O2 1.4314(12)
S1 O1 1.4317(12)
S1 C14 1.758(2)
C14 C19 1.388(3)
C14 C15 1.391(3)
C15 C16 1.388(3)
C15 H15 0.9400
C16 C17 1.386(3)
C16 H16 0.9400
C17 C18 1.379(3)
C17 C20 1.507(3)
C18 C19 1.380(3)
C18 H18 0.9400
C19 H19 0.9400
C20 H20A 0.9700
C20 H20B 0.9700
C20 H20C 0.9700
C21 C22 1.393(2)
C21 C26 1.400(2)
C22 C23 1.382(2)
C22 H22 0.9400
C23 C24 1.379(2)
C23 H23 0.9400
C24 C25 1.373(3)
C24 H24 0.9400
C25 C26 1.382(2)
C25 H25 0.9400
C26 H26 0.9400

loop_
_geom_torsion_atom_site_label_1
_geom_torsion_atom_site_label_2
_geom_torsion_atom_site_label_3
_geom_torsion_atom_site_label_4
_geom_torsion
C12 C1 N1 C2 -20.7(2)
C12 C1 N1 S1 137.91(13)
C1 N1 C2 C3 -11.4(3)
S1 N1 C2 C3 -169.83(14)
N1 C2 C3 N2 7.6(3)
N1 C2 C3 C21 178.16(15)
C2 C3 N2 C4 -112.82(17)
C21 C3 N2 C4 76.25(18)
C2 C3 N2 C12 29.1(2)
C21 C3 N2 C12 -141.86(14)
C3 N2 C4 C5 -7.6(2)
C12 N2 C4 C5 -146.65(15)
C3 N2 C4 C9 173.55(13)
C12 N2 C4 C9 34.5(2)
C9 C4 C5 C6 1.9(2)
N2 C4 C5 C6 -176.86(16)
C4 C5 C6 C7 -0.2(3)
C5 C6 C7 C8 -1.2(3)
C6 C7 C8 C9 0.8(3)
C7 C8 C9 C4 1.0(3)
C7 C8 C9 C10 -178.27(18)
C5 C4 C9 C8 -2.3(2)
N2 C4 C9 C8 176.51(15)
C5 C4 C9 C10 176.96(15)
N2 C4 C9 C10 -4.2(2)
C8 C9 C10 C11 166.00(16)
C4 C9 C10 C11 -13.3(2)
C8 C9 C10 C13 -125.42(18)
C4 C9 C10 C13 55.3(2)
C9 C10 C11 C13 110.10(17)
C9 C10 C11 C12 1.4(2)
C13 C10 C11 C12 -108.71(17)
C4 N2 C12 C11 -44.55(19)
C3 N2 C12 C11 173.44(13)
C4 N2 C12 C1 81.06(16)
C3 N2 C12 C1 -60.95(16)
C13 C11 C12 N2 -44.1(2)
C10 C11 C12 N2 25.7(2)
C13 C11 C12 C1 -168.42(15)
C10 C11 C12 C1 -98.66(18)
N1 C1 C12 N2 55.58(18)
N1 C1 C12 C11 -178.37(13)
C12 C11 C13 C10 107.62(16)
C9 C10 C13 C11 -106.36(16)
C2 N1 S1 O2 -161.03(14)
C1 N1 S1 O2 40.59(16)
C2 N1 S1 O1 -31.72(16)
C1 N1 S1 O1 169.90(13)
C2 N1 S1 C14 84.07(15)
C1 N1 S1 C14 -74.30(14)
O2 S1 C14 C19 -10.88(17)
O1 S1 C14 C19 -143.24(15)
N1 S1 C14 C19 102.86(16)
O2 S1 C14 C15 172.73(13)
O1 S1 C14 C15 40.37(15)
N1 S1 C14 C15 -73.53(15)
C19 C14 C15 C16 -1.6(3)
S1 C14 C15 C16 174.83(14)
C14 C15 C16 C17 0.6(3)
C15 C16 C17 C18 1.7(3)
C15 C16 C17 C20 -177.8(2)
C16 C17 C18 C19 -3.2(3)
C20 C17 C18 C19 176.3(2)
C17 C18 C19 C14 2.3(3)
C15 C14 C19 C18 0.2(3)
S1 C14 C19 C18 -176.21(15)
C2 C3 C21 C22 -157.41(16)
N2 C3 C21 C22 13.2(2)
C2 C3 C21 C26 19.1(2)
N2 C3 C21 C26 -170.25(14)
C26 C21 C22 C23 -3.7(2)
C3 C21 C22 C23 172.96(15)
C21 C22 C23 C24 0.0(3)
C22 C23 C24 C25 2.4(3)
C23 C24 C25 C26 -0.9(3)
C24 C25 C26 C21 -3.0(3)
C22 C21 C26 C25 5.2(2)
C3 C21 C26 C25 -171.49(15)

loop_
_platon_squeeze_void_nr
_platon_squeeze_void_average_x
_platon_squeeze_void_average_y
_platon_squeeze_void_average_z
_platon_squeeze_void_volume
_platon_squeeze_void_count_electrons
_platon_squeeze_void_content
1 0.000 0.500 0.000 208 48 ' '
